data_4129949
loop_
_publ_author_name
'Zhang, Li-Min'
'Mak, Thomas C. W.'

_publ_section_title
;
 Comproportionation Synthesis of Copper(I) Alkynyl Complexes Encapsulating
 Polyoxomolybdate Templates: Bowl-Shaped Cu33 and Peanut-Shaped Cu62
 Nanoclusters.
;
_journal_issue 9
_journal_name_full 'Journal of the American Chemical Society'
_journal_page_first 2909
_journal_page_last 2912
_journal_paper_doi 10.1021/jacs.5b12103
_journal_volume 138
_journal_year 2016
_chemical_formula_sum 'C102 H164 Cu18 F6 O12 S2'
_chemical_formula_weight 2904.36
_space_group_IT_number 14
_space_group_name_Hall '-P 2ybc'
_space_group_name_H-M_alt 'P 1 21/c 1'
_symmetry_cell_setting monoclinic
_symmetry_space_group_name_H-M 'P 1 21/c 1'
_atom_sites_solution_hydrogens geom
_atom_sites_solution_primary direct
_atom_sites_solution_secondary difmap
_audit_creation_method SHELXL-97
_cell_angle_alpha 90.00
_cell_angle_beta 91.957(4)
_cell_angle_gamma 90.00
_cell_formula_units_Z 2
_cell_length_a 14.6845(10)
_cell_length_b 19.5028(12)
_cell_length_c 21.5607(14)
_cell_measurement_reflns_used 9748
_cell_measurement_temperature 173(2)
_cell_measurement_theta_max 27.2
_cell_measurement_theta_min 2.3
_cell_volume 6171.1(7)
_computing_structure_refinement 'SHELXL-97 (Sheldrick, 1997)'
_computing_structure_solution 'SHELXS-97 (Sheldrick, 1990)'
_diffrn_ambient_temperature 173(2)
_diffrn_measured_fraction_theta_full 0.994
_diffrn_measured_fraction_theta_max 0.994
_diffrn_measurement_device_type 'Bruker APEX CCD'
_diffrn_radiation_monochromator graphite
_diffrn_radiation_source 'fine-focus sealed tube'
_diffrn_radiation_type MoK\a
_diffrn_radiation_wavelength 0.71073
_diffrn_reflns_av_R_equivalents 0.0442
_diffrn_reflns_av_sigmaI/netI 0.0493
_diffrn_reflns_limit_h_max 17
_diffrn_reflns_limit_h_min -17
_diffrn_reflns_limit_k_max 23
_diffrn_reflns_limit_k_min -23
_diffrn_reflns_limit_l_max 24
_diffrn_reflns_limit_l_min -26
_diffrn_reflns_number 44764
_diffrn_reflns_theta_full 25.40
_diffrn_reflns_theta_max 25.40
_diffrn_reflns_theta_min 1.41
_exptl_absorpt_coefficient_mu 3.120
_exptl_absorpt_correction_T_max 0.883
_exptl_absorpt_correction_T_min 0.741
_exptl_absorpt_correction_type multi-scan
_exptl_absorpt_process_details SADABS
_exptl_crystal_colour red
_exptl_crystal_density_diffrn 1.563
_exptl_crystal_density_method 'not measured'
_exptl_crystal_description block
_exptl_crystal_F_000 2960.0
_exptl_crystal_size_max 0.12
_exptl_crystal_size_mid 0.08
_exptl_crystal_size_min 0.04
_refine_diff_density_max 0.772
_refine_diff_density_min -0.824
_refine_diff_density_rms 0.172
_refine_ls_extinction_coef 0.00152(11)
_refine_ls_extinction_expression Fc^*^=kFc[1+0.001xFc^2^\l^3^/sin(2\q)]^-1/4^
_refine_ls_extinction_method SHELXL
_refine_ls_goodness_of_fit_ref 1.089
_refine_ls_hydrogen_treatment mixed
_refine_ls_matrix_type full
_refine_ls_number_parameters 649
_refine_ls_number_reflns 11288
_refine_ls_number_restraints 45
_refine_ls_restrained_S_all 1.091
_refine_ls_R_factor_all 0.0691
_refine_ls_R_factor_gt 0.0478
_refine_ls_shift/su_max 0.001
_refine_ls_shift/su_mean 0.000
_refine_ls_structure_factor_coef Fsqd
_refine_ls_weighting_details 'calc w=1/[\s^2^(Fo^2^)+(0.0761P)^2^+17.4489P] where P=(Fo^2^+2Fc^2^)/3'
_refine_ls_weighting_scheme calc
_refine_ls_wR_factor_gt 0.1416
_refine_ls_wR_factor_ref 0.1544
_reflns_number_gt 8557
_reflns_number_total 11288
_reflns_threshold_expression >2sigma(I)
_cod_data_source_file ja5b12103_si_002.cif
_cod_data_source_block 2
_cod_depositor_comments
;
The following automatic conversions were performed:

data item '_symmetry_cell_setting' value 'Monoclinic' was changed to
'monoclinic' in accordance with the
/home/saulius/struct/COD-crude-data/automatic-downloads/DataCite-retrospective/ACS/depositions/lib/dictionaries/cif_core.dic
dictionary named 'cif_core.dic' version 2.4.2 last updated on
2011-04-26.

Automatic conversion script
Id: cif_fix_values 6909 2019-04-08 15:41:33Z antanas 
;
_cod_original_sg_symbol_H-M P21/c
_cod_database_code 4129949

loop_
_symmetry_equiv_pos_as_xyz
'x, y, z'
'-x, y+1/2, -z+1/2'
'-x, -y, -z'
'x, -y-1/2, z-1/2'

loop_
_atom_site_label
_atom_site_type_symbol
_atom_site_fract_x
_atom_site_fract_y
_atom_site_fract_z
_atom_site_U_iso_or_equiv
_atom_site_adp_type
_atom_site_occupancy
_atom_site_symmetry_multiplicity
_atom_site_calc_flag
_atom_site_refinement_flags
_atom_site_disorder_assembly
_atom_site_disorder_group
C1 C 0.3220(4) 0.2508(3) 1.0586(3) 0.0326(13) Uani 1 1 d . . .
C2 C 0.3014(4) 0.1898(3) 1.0590(3) 0.0330(14) Uani 1 1 d . A .
C3 C 0.2621(5) 0.1211(3) 1.0702(3) 0.0442(17) Uani 1 1 d . . .
C4 C 0.3270(7) 0.0807(4) 1.1135(5) 0.082(3) Uani 1 1 d . A .
H4A H 0.3019 0.0361 1.1209 0.123 Uiso 1 1 calc R . .
H4B H 0.3349 0.1047 1.1522 0.123 Uiso 1 1 calc R . .
H4C H 0.3849 0.0759 1.0947 0.123 Uiso 1 1 calc R . .
C5 C 0.1719(6) 0.1308(4) 1.0995(5) 0.077(3) Uani 1 1 d . A .
H5A H 0.1451 0.0868 1.1072 0.116 Uiso 1 1 calc R . .
H5B H 0.1322 0.1567 1.0721 0.116 Uiso 1 1 calc R . .
H5C H 0.1805 0.1550 1.1380 0.116 Uiso 1 1 calc R . .
C7 C 0.3188(4) 0.4469(3) 1.0351(3) 0.0260(12) Uani 1 1 d . B .
C8 C 0.2484(4) 0.4144(3) 1.0425(3) 0.0266(12) Uani 1 1 d . . .
C9 C 0.1515(4) 0.3939(3) 1.0504(3) 0.0346(14) Uani 1 1 d . . .
C10 C 0.1404(5) 0.3715(5) 1.1177(4) 0.060(2) Uani 1 1 d . . .
H10A H 0.0783 0.3582 1.1235 0.091 Uiso 1 1 calc R . .
H10B H 0.1559 0.4089 1.1450 0.091 Uiso 1 1 calc R . .
H10C H 0.1799 0.3333 1.1269 0.091 Uiso 1 1 calc R . .
C11 C 0.0933(5) 0.4573(4) 1.0351(4) 0.055(2) Uani 1 1 d . . .
H11A H 0.0301 0.4463 1.0396 0.082 Uiso 1 1 calc R . .
H11B H 0.1029 0.4713 0.9932 0.082 Uiso 1 1 calc R . .
H11C H 0.1103 0.4938 1.0630 0.082 Uiso 1 1 calc R . .
C12 C 0.1238(5) 0.3358(4) 1.0065(4) 0.0527(19) Uani 1 1 d . . .
H12A H 0.0614 0.3237 1.0126 0.079 Uiso 1 1 calc R . .
H12B H 0.1620 0.2967 1.0149 0.079 Uiso 1 1 calc R . .
H12C H 0.1307 0.3503 0.9644 0.079 Uiso 1 1 calc R . .
C13 C 0.5020(4) 0.3670(3) 1.0554(3) 0.0251(12) Uani 1 1 d . . .
C14 C 0.5246(4) 0.3333(3) 1.1009(3) 0.0325(14) Uani 1 1 d . . .
C15 C 0.5531(5) 0.2853(3) 1.1514(3) 0.0430(16) Uani 1 1 d . . .
C16 C 0.5747(6) 0.2158(4) 1.1222(3) 0.063(2) Uani 1 1 d . . .
H16A H 0.5932 0.1840 1.1542 0.094 Uiso 1 1 calc R . .
H16B H 0.6230 0.2212 1.0937 0.094 Uiso 1 1 calc R . .
H16C H 0.5213 0.1986 1.1004 0.094 Uiso 1 1 calc R . .
C17 C 0.4735(6) 0.2789(4) 1.1955(4) 0.061(2) Uani 1 1 d . . .
H17A H 0.4901 0.2481 1.2287 0.091 Uiso 1 1 calc R . .
H17B H 0.4209 0.2613 1.1730 0.091 Uiso 1 1 calc R . .
H17C H 0.4597 0.3231 1.2122 0.091 Uiso 1 1 calc R . .
C18 C 0.6348(6) 0.3134(4) 1.1875(3) 0.063(2) Uani 1 1 d . . .
H18A H 0.6524 0.2819 1.2199 0.094 Uiso 1 1 calc R . .
H18B H 0.6196 0.3568 1.2053 0.094 Uiso 1 1 calc R . .
H18C H 0.6845 0.3192 1.1601 0.094 Uiso 1 1 calc R . .
C19 C 0.7262(4) 0.4465(3) 1.0983(3) 0.0296(13) Uani 1 1 d . B .
C20 C 0.7791(4) 0.4700(3) 1.1374(3) 0.0327(13) Uani 1 1 d . . .
C21 C 0.8502(4) 0.4794(4) 1.1885(3) 0.0410(16) Uani 1 1 d . . .
C22 C 0.8036(6) 0.5040(5) 1.2465(4) 0.072(3) Uani 1 1 d . . .
H22A H 0.8484 0.5102 1.2795 0.108 Uiso 1 1 calc R . .
H22B H 0.7597 0.4706 1.2586 0.108 Uiso 1 1 calc R . .
H22C H 0.7735 0.5468 1.2379 0.108 Uiso 1 1 calc R . .
C23 C 0.9193(6) 0.5335(5) 1.1699(4) 0.069(2) Uani 1 1 d . . .
H23A H 0.9644 0.5392 1.2027 0.103 Uiso 1 1 calc R . .
H23B H 0.8886 0.5763 1.1623 0.103 Uiso 1 1 calc R . .
H23C H 0.9483 0.5190 1.1328 0.103 Uiso 1 1 calc R . .
C24 C 0.8967(6) 0.4108(4) 1.1988(4) 0.070(2) Uani 1 1 d . . .
H24A H 0.9426 0.4150 1.2313 0.105 Uiso 1 1 calc R . .
H24B H 0.9244 0.3966 1.1612 0.105 Uiso 1 1 calc R . .
H24C H 0.8525 0.3773 1.2103 0.105 Uiso 1 1 calc R . .
C25 C 0.2846(4) 0.3594(3) 0.8735(3) 0.0371(15) Uani 1 1 d . . .
C26 C 0.2668(4) 0.3032(3) 0.8532(3) 0.0326(13) Uani 1 1 d . B .
C27 C 0.2279(5) 0.2400(3) 0.8241(3) 0.0453(17) Uani 1 1 d . . .
C31 C 0.4952(4) 0.2620(3) 0.9307(3) 0.0290(13) Uani 1 1 d . A .
C32 C 0.5168(4) 0.2003(3) 0.9349(3) 0.0306(13) Uani 1 1 d . A .
C33 C 0.5587(5) 0.1318(3) 0.9273(3) 0.0413(16) Uani 1 1 d . . .
C37 C 0.6837(4) 0.3636(3) 0.9383(3) 0.0273(12) Uani 1 1 d . . .
C38 C 0.7504(4) 0.3547(3) 0.9075(3) 0.0264(12) Uani 1 1 d . . .
C39 C 0.8291(4) 0.3397(3) 0.8684(3) 0.0378(15) Uani 1 1 d . . .
C40 C 0.8135(6) 0.2700(4) 0.8373(4) 0.067(2) Uani 1 1 d . . .
H40A H 0.8640 0.2596 0.8118 0.100 Uiso 1 1 calc R . .
H40B H 0.7584 0.2714 0.8121 0.100 Uiso 1 1 calc R . .
H40C H 0.8084 0.2353 0.8686 0.100 Uiso 1 1 calc R . .
C41 C 0.8385(5) 0.3962(4) 0.8198(3) 0.056(2) Uani 1 1 d . . .
H41A H 0.8895 0.3862 0.7946 0.084 Uiso 1 1 calc R . .
H41B H 0.8480 0.4395 0.8402 0.084 Uiso 1 1 calc R . .
H41C H 0.7839 0.3982 0.7940 0.084 Uiso 1 1 calc R . .
C42 C 0.9166(4) 0.3387(4) 0.9108(3) 0.0500(18) Uani 1 1 d . . .
H42A H 0.9684 0.3291 0.8863 0.075 Uiso 1 1 calc R . .
H42B H 0.9111 0.3039 0.9420 0.075 Uiso 1 1 calc R . .
H42C H 0.9244 0.3826 0.9305 0.075 Uiso 1 1 calc R . .
C43 C 0.4801(4) 0.4615(3) 0.9137(3) 0.0277(12) Uani 1 1 d . . .
C44 C 0.5110(4) 0.4633(3) 0.8613(3) 0.0282(12) Uani 1 1 d . . .
C45 C 0.5402(4) 0.4642(3) 0.7964(3) 0.0357(14) Uani 1 1 d . . .
C46 C 0.4590(6) 0.4845(6) 0.7552(3) 0.077(3) Uani 1 1 d . . .
H46A H 0.4766 0.4854 0.7127 0.116 Uiso 1 1 calc R . .
H46B H 0.4383 0.5292 0.7669 0.116 Uiso 1 1 calc R . .
H46C H 0.4109 0.4518 0.7598 0.116 Uiso 1 1 calc R . .
C47 C 0.6191(6) 0.5146(4) 0.7903(3) 0.058(2) Uani 1 1 d . . .
H47A H 0.6380 0.5151 0.7482 0.087 Uiso 1 1 calc R . .
H47B H 0.6692 0.5007 0.8172 0.087 Uiso 1 1 calc R . .
H47C H 0.5995 0.5597 0.8018 0.087 Uiso 1 1 calc R . .
C48 C 0.5718(6) 0.3918(4) 0.7795(3) 0.054(2) Uani 1 1 d . . .
H48A H 0.5910 0.3915 0.7374 0.082 Uiso 1 1 calc R . .
H48B H 0.5223 0.3602 0.7837 0.082 Uiso 1 1 calc R . .
H48C H 0.6217 0.3785 0.8067 0.082 Uiso 1 1 calc R . .
C49 C 0.8718(7) 0.0065(4) 0.1586(4) 0.067(2) Uani 1 1 d . . .
C50 C 0.9486(6) 0.2229(5) 0.1679(5) 0.083(3) Uani 1 1 d . . .
H50A H 0.9824 0.2650 0.1691 0.125 Uiso 1 1 calc R . .
H50B H 0.9664 0.1961 0.1330 0.125 Uiso 1 1 calc R . .
H50C H 0.9610 0.1976 0.2055 0.125 Uiso 1 1 calc R . .
C51 C 0.9389(9) 0.1498(6) 0.9697(7) 0.141(6) Uani 1 1 d . . .
H51A H 0.9675 0.1830 0.9439 0.211 Uiso 1 1 calc R . .
H51B H 0.9212 0.1105 0.9453 0.211 Uiso 1 1 calc R . .
H51C H 0.9809 0.1359 1.0024 0.211 Uiso 1 1 calc R . .
C6A C 0.264(2) 0.0778(12) 1.0117(10) 0.057(4) Uani 0.55(4) 1 d PU A 1
H6A1 H 0.2389 0.0335 1.0195 0.086 Uiso 0.55(4) 1 calc PR A 1
H6A2 H 0.3263 0.0727 0.9995 0.086 Uiso 0.55(4) 1 calc PR A 1
H6A3 H 0.2294 0.1000 0.9790 0.086 Uiso 0.55(4) 1 calc PR A 1
C28A C 0.1393(8) 0.2225(6) 0.8557(6) 0.079(3) Uani 0.808(8) 1 d PDU B 1
H28A H 0.1133 0.1818 0.8373 0.119 Uiso 0.808(8) 1 calc PR B 1
H28B H 0.0971 0.2599 0.8504 0.119 Uiso 0.808(8) 1 calc PR B 1
H28C H 0.1517 0.2149 0.8991 0.119 Uiso 0.808(8) 1 calc PR B 1
C29A C 0.2073(10) 0.2543(6) 0.7556(5) 0.086(4) Uani 0.808(8) 1 d PDU B 1
H29A H 0.1820 0.2140 0.7362 0.130 Uiso 0.808(8) 1 calc PR B 1
H29B H 0.2626 0.2667 0.7359 0.130 Uiso 0.808(8) 1 calc PR B 1
H29C H 0.1643 0.2913 0.7516 0.130 Uiso 0.808(8) 1 calc PR B 1
C30A C 0.2949(7) 0.1806(4) 0.8311(5) 0.056(2) Uani 0.808(8) 1 d PDU B 1
H30A H 0.2687 0.1403 0.8122 0.083 Uiso 0.808(8) 1 calc PR B 1
H30B H 0.3077 0.1720 0.8744 0.083 Uiso 0.808(8) 1 calc PR B 1
H30C H 0.3504 0.1920 0.8112 0.083 Uiso 0.808(8) 1 calc PR B 1
C34A C 0.5781(12) 0.0994(7) 0.9908(7) 0.066(3) Uani 0.593(10) 1 d PU C 1
H34A H 0.6051 0.0551 0.9856 0.098 Uiso 0.593(10) 1 calc PR C 1
H34B H 0.5221 0.0946 1.0122 0.098 Uiso 0.593(10) 1 calc PR C 1
H34C H 0.6192 0.1281 1.0147 0.098 Uiso 0.593(10) 1 calc PR C 1
C35A C 0.6437(12) 0.1391(8) 0.8908(9) 0.071(4) Uani 0.593(10) 1 d PU C 1
H35A H 0.6711 0.0949 0.8857 0.106 Uiso 0.593(10) 1 calc PR C 1
H35B H 0.6859 0.1689 0.9126 0.106 Uiso 0.593(10) 1 calc PR C 1
H35C H 0.6283 0.1582 0.8508 0.106 Uiso 0.593(10) 1 calc PR C 1
C36A C 0.4902(12) 0.0845(8) 0.8922(9) 0.069(4) Uani 0.593(10) 1 d PU C 1
H36A H 0.5169 0.0400 0.8871 0.103 Uiso 0.593(10) 1 calc PR C 1
H36B H 0.4752 0.1038 0.8521 0.103 Uiso 0.593(10) 1 calc PR C 1
H36C H 0.4358 0.0804 0.9154 0.103 Uiso 0.593(10) 1 calc PR C 1
C6B C 0.225(3) 0.0902(15) 1.0078(13) 0.057(4) Uani 0.45(4) 1 d P A 2
H6B1 H 0.1996 0.0457 1.0152 0.086 Uiso 0.45(4) 1 calc PR A 2
H6B2 H 0.2736 0.0862 0.9795 0.086 Uiso 0.45(4) 1 calc PR A 2
H6B3 H 0.1784 0.1197 0.9902 0.086 Uiso 0.45(4) 1 calc PR A 2
C28B C 0.138(2) 0.251(2) 0.795(2) 0.079(3) Uani 0.192(8) 1 d PD B 2
H28D H 0.1159 0.2090 0.7769 0.119 Uiso 0.192(8) 1 calc PR B 2
H28E H 0.1421 0.2852 0.7630 0.119 Uiso 0.192(8) 1 calc PR B 2
H28F H 0.0966 0.2666 0.8255 0.119 Uiso 0.192(8) 1 calc PR B 2
C29B C 0.296(3) 0.213(3) 0.7783(18) 0.086(4) Uani 0.192(8) 1 d PD B 2
H29D H 0.3538 0.2047 0.7997 0.130 Uiso 0.192(8) 1 calc PR B 2
H29E H 0.3040 0.2454 0.7458 0.130 Uiso 0.192(8) 1 calc PR B 2
H29F H 0.2741 0.1702 0.7608 0.130 Uiso 0.192(8) 1 calc PR B 2
C30B C 0.223(3) 0.1845(17) 0.8779(15) 0.056(2) Uani 0.192(8) 1 d PD B 2
H30D H 0.2825 0.1772 0.8961 0.083 Uiso 0.192(8) 1 calc PR B 2
H30F H 0.1996 0.1422 0.8610 0.083 Uiso 0.192(8) 1 calc PR B 2
H30E H 0.1829 0.2007 0.9091 0.083 Uiso 0.192(8) 1 calc PR B 2
C34B C 0.6375(17) 0.1252(11) 0.9702(10) 0.066(3) Uani 0.407(10) 1 d P C 2
H34D H 0.6648 0.0809 0.9652 0.098 Uiso 0.407(10) 1 calc PR C 2
H34E H 0.6182 0.1301 1.0121 0.098 Uiso 0.407(10) 1 calc PR C 2
H34F H 0.6812 0.1602 0.9615 0.098 Uiso 0.407(10) 1 calc PR C 2
C35B C 0.5941(18) 0.1304(12) 0.8587(12) 0.071(4) Uani 0.407(10) 1 d P C 2
H35D H 0.6220 0.0868 0.8509 0.106 Uiso 0.407(10) 1 calc PR C 2
H35E H 0.6381 0.1662 0.8538 0.106 Uiso 0.407(10) 1 calc PR C 2
H35F H 0.5438 0.1372 0.8298 0.106 Uiso 0.407(10) 1 calc PR C 2
C36B C 0.4878(18) 0.0748(12) 0.9306(13) 0.069(4) Uani 0.407(10) 1 d P C 2
H36D H 0.5169 0.0312 0.9253 0.103 Uiso 0.407(10) 1 calc PR C 2
H36E H 0.4421 0.0813 0.8982 0.103 Uiso 0.407(10) 1 calc PR C 2
H36F H 0.4599 0.0762 0.9702 0.103 Uiso 0.407(10) 1 calc PR C 2
Cu1 Cu 0.35640(5) 0.34499(3) 1.05155(3) 0.02922(18) Uani 1 1 d . . .
Cu2 Cu 0.59468(5) 0.44685(3) 1.07157(3) 0.02895(18) Uani 1 1 d . . .
Cu3 Cu 0.69831(6) 0.54997(4) 1.09676(5) 0.0499(3) Uani 1 1 d . . .
Cu4 Cu 0.40450(5) 0.32868(4) 0.90676(4) 0.0367(2) Uani 1 1 d . . .
Cu5 Cu 0.56159(5) 0.34362(3) 0.97030(3) 0.02706(18) Uani 1 1 d . . .
Cu6 Cu 0.36957(5) 0.53949(3) 1.05402(3) 0.02909(18) Uani 1 1 d . . .
Cu7 Cu 0.44418(5) 0.43875(3) 0.99687(3) 0.02348(17) Uani 1 1 d . . .
Cu8 Cu 0.72356(5) 0.37983(4) 1.02908(3) 0.03199(19) Uani 1 1 d . . .
Cu9 Cu 0.40837(5) 0.22797(3) 0.99426(3) 0.03145(19) Uani 1 1 d . A .
F1 F 0.8551(5) -0.0190(3) 0.2147(3) 0.106(2) Uani 1 1 d . . .
F2 F 0.8913(4) -0.0458(3) 0.1221(3) 0.0975(19) Uani 1 1 d . . .
F3 F 0.9458(4) 0.0459(3) 0.1645(4) 0.112(2) Uani 1 1 d . . .
O1 O 0.8026(5) 0.0732(3) 0.0670(2) 0.0701(17) Uani 1 1 d . . .
O2 O 0.7017(4) 0.0072(3) 0.1300(3) 0.0800(19) Uani 1 1 d . . .
O3 O 0.7696(2) 0.11200(13) 0.16980(12) 0.0562(13) Uani 1 1 d . . .
O4 O 0.8560(2) 0.23718(13) 0.16235(12) 0.0550(13) Uani 1 1 d R . .
H4 H 0.8284 0.1989 0.1631 0.066 Uiso 1 1 d R . .
O5 O 0.8618(2) 0.17878(13) 0.99532(12) 0.088(2) Uani 1 1 d R . .
H5 H 0.8422 0.1508 1.0220 0.106 Uiso 1 1 d R . .
O1W O 0.8066(2) 0.29915(13) 1.05319(12) 0.0705(18) Uani 1 1 d R B .
H1WA H 0.8240 0.2681 1.0286 0.085 Uiso 1 1 d R . .
H1WB H 0.8221 0.2855 1.0893 0.085 Uiso 1 1 d R . .
S1 S 0.77519(13) 0.05484(9) 0.12757(8) 0.0480(4) Uani 1 1 d . . .

loop_
_atom_site_aniso_label
_atom_site_aniso_U_11
_atom_site_aniso_U_22
_atom_site_aniso_U_33
_atom_site_aniso_U_23
_atom_site_aniso_U_13
_atom_site_aniso_U_12
C1 0.033(3) 0.025(3) 0.041(4) 0.006(3) 0.006(3) 0.003(2)
C2 0.031(3) 0.030(3) 0.039(3) 0.006(3) 0.006(3) 0.004(3)
C3 0.064(5) 0.019(3) 0.050(4) 0.001(3) 0.013(3) -0.008(3)
C4 0.078(7) 0.046(5) 0.123(9) 0.032(5) 0.010(6) 0.004(4)
C5 0.069(6) 0.040(4) 0.124(8) 0.012(5) 0.028(6) -0.017(4)
C7 0.029(3) 0.021(3) 0.028(3) 0.000(2) -0.003(2) 0.003(2)
C8 0.030(3) 0.022(3) 0.028(3) 0.000(2) 0.004(2) 0.006(2)
C9 0.027(3) 0.040(3) 0.037(3) 0.004(3) 0.002(3) 0.000(3)
C10 0.040(4) 0.084(6) 0.058(5) 0.020(4) 0.018(4) -0.005(4)
C11 0.033(4) 0.054(4) 0.078(6) 0.001(4) 0.013(4) 0.006(3)
C12 0.035(4) 0.043(4) 0.079(6) -0.008(4) -0.012(4) -0.007(3)
C13 0.023(3) 0.024(3) 0.028(3) -0.002(2) -0.001(2) 0.003(2)
C14 0.046(4) 0.023(3) 0.028(3) 0.001(2) 0.003(3) 0.007(3)
C15 0.064(5) 0.034(3) 0.030(3) 0.009(3) -0.004(3) 0.010(3)
C16 0.101(7) 0.045(4) 0.042(4) 0.011(3) -0.005(4) 0.038(4)
C17 0.079(6) 0.057(5) 0.047(4) 0.017(4) 0.008(4) 0.016(4)
C18 0.076(6) 0.072(5) 0.040(4) 0.018(4) -0.010(4) 0.006(4)
C19 0.024(3) 0.030(3) 0.034(3) -0.001(3) -0.004(3) 0.003(2)
C20 0.026(3) 0.036(3) 0.036(3) -0.008(3) 0.003(3) 0.002(3)
C21 0.032(4) 0.049(4) 0.041(4) -0.012(3) -0.009(3) 0.003(3)
C22 0.053(5) 0.117(8) 0.046(5) -0.025(5) -0.003(4) 0.001(5)
C23 0.047(5) 0.091(6) 0.068(6) -0.008(5) -0.017(4) -0.020(5)
C24 0.058(5) 0.071(6) 0.078(6) -0.004(5) -0.029(5) 0.014(4)
C25 0.039(4) 0.031(3) 0.041(4) 0.003(3) -0.009(3) 0.002(3)
C26 0.033(3) 0.029(3) 0.035(3) 0.003(3) 0.000(3) 0.001(3)
C27 0.054(4) 0.035(3) 0.047(4) -0.013(3) -0.001(3) -0.006(3)
C31 0.034(3) 0.025(3) 0.028(3) -0.001(2) 0.003(2) -0.003(2)
C32 0.026(3) 0.030(3) 0.036(3) -0.006(3) 0.000(3) 0.001(2)
C33 0.045(4) 0.031(3) 0.048(4) -0.005(3) 0.002(3) 0.010(3)
C37 0.027(3) 0.026(3) 0.029(3) -0.008(2) 0.001(2) 0.002(2)
C38 0.025(3) 0.026(3) 0.027(3) 0.000(2) -0.005(2) 0.001(2)
C39 0.033(3) 0.049(4) 0.032(3) -0.007(3) 0.011(3) 0.001(3)
C40 0.061(5) 0.063(5) 0.078(6) -0.038(5) 0.022(5) -0.004(4)
C41 0.041(4) 0.082(6) 0.047(4) 0.011(4) 0.013(3) 0.002(4)
C42 0.032(4) 0.060(5) 0.058(5) 0.007(4) 0.009(3) 0.011(3)
C43 0.032(3) 0.025(3) 0.025(3) 0.000(2) 0.000(2) 0.002(2)
C44 0.029(3) 0.025(3) 0.030(3) -0.004(2) -0.002(2) 0.002(2)
C45 0.037(4) 0.049(4) 0.021(3) -0.002(3) 0.001(3) 0.006(3)
C46 0.065(6) 0.138(9) 0.028(4) 0.012(5) -0.005(4) 0.023(6)
C47 0.079(6) 0.056(5) 0.040(4) 0.000(3) 0.022(4) -0.010(4)
C48 0.067(5) 0.057(5) 0.040(4) -0.024(4) 0.016(4) 0.005(4)
C49 0.081(7) 0.048(5) 0.070(6) -0.012(4) -0.011(5) 0.003(4)
C50 0.058(6) 0.063(6) 0.129(9) 0.033(6) 0.016(6) 0.006(4)
C51 0.112(10) 0.105(9) 0.209(16) 0.060(10) 0.070(11) 0.047(8)
C6A 0.069(10) 0.045(6) 0.059(5) -0.005(5) 0.006(8) -0.012(7)
C28A 0.070(6) 0.064(6) 0.106(7) -0.021(5) 0.025(6) -0.019(5)
C29A 0.101(7) 0.086(7) 0.070(6) -0.024(5) -0.021(6) 0.000(6)
C30A 0.064(5) 0.034(4) 0.070(6) -0.014(4) 0.004(4) 0.003(4)
C34A 0.080(8) 0.049(6) 0.066(7) -0.005(5) -0.013(6) 0.035(6)
C35A 0.072(8) 0.056(6) 0.086(8) 0.003(6) 0.029(6) 0.018(6)
C36A 0.085(7) 0.041(5) 0.081(8) -0.019(7) 0.002(8) 0.009(5)
C6B 0.069(10) 0.045(6) 0.059(5) -0.005(5) 0.006(8) -0.012(7)
C28B 0.070(6) 0.064(6) 0.106(7) -0.021(5) 0.025(6) -0.019(5)
C29B 0.101(7) 0.086(7) 0.070(6) -0.024(5) -0.021(6) 0.000(6)
C30B 0.064(5) 0.034(4) 0.070(6) -0.014(4) 0.004(4) 0.003(4)
C34B 0.080(8) 0.049(6) 0.066(7) -0.005(5) -0.013(6) 0.035(6)
C35B 0.072(8) 0.056(6) 0.086(8) 0.003(6) 0.029(6) 0.018(6)
C36B 0.085(7) 0.041(5) 0.081(8) -0.019(7) 0.002(8) 0.009(5)
Cu1 0.0300(4) 0.0197(3) 0.0383(4) 0.0022(3) 0.0054(3) -0.0005(3)
Cu2 0.0248(4) 0.0314(4) 0.0304(4) -0.0024(3) -0.0027(3) 0.0013(3)
Cu3 0.0496(5) 0.0257(4) 0.0734(6) -0.0073(4) -0.0128(5) -0.0008(4)
Cu4 0.0361(4) 0.0405(4) 0.0333(4) 0.0024(3) -0.0007(3) 0.0085(3)
Cu5 0.0283(4) 0.0223(3) 0.0309(4) -0.0011(3) 0.0053(3) 0.0001(3)
Cu6 0.0384(4) 0.0205(3) 0.0288(4) -0.0018(3) 0.0068(3) -0.0004(3)
Cu7 0.0257(4) 0.0207(3) 0.0241(4) 0.0029(3) 0.0025(3) 0.0022(3)
Cu8 0.0351(4) 0.0300(4) 0.0305(4) -0.0031(3) -0.0036(3) 0.0042(3)
Cu9 0.0321(4) 0.0258(4) 0.0367(4) 0.0000(3) 0.0046(3) 0.0015(3)
F1 0.172(7) 0.075(4) 0.069(4) 0.010(3) -0.033(4) 0.028(4)
F2 0.118(5) 0.062(3) 0.112(5) -0.030(3) -0.008(4) 0.023(3)
F3 0.071(4) 0.076(4) 0.186(7) -0.015(4) -0.043(4) 0.005(3)
O1 0.099(5) 0.071(4) 0.041(3) 0.007(3) 0.012(3) -0.010(3)
O2 0.078(4) 0.089(4) 0.073(4) 0.003(3) 0.002(3) -0.043(4)
O3 0.064(3) 0.052(3) 0.052(3) -0.004(2) -0.001(3) 0.003(3)
O4 0.063(3) 0.044(3) 0.058(3) 0.009(2) -0.003(3) 0.005(2)
O5 0.125(6) 0.053(3) 0.089(5) 0.013(3) 0.041(4) 0.018(4)
O1W 0.105(5) 0.068(4) 0.039(3) 0.004(3) 0.005(3) 0.054(3)
S1 0.0539(11) 0.0504(10) 0.0392(9) 0.0029(8) -0.0043(8) -0.0126(8)

loop_
_atom_type_symbol
_atom_type_description
_atom_type_scat_dispersion_real
_atom_type_scat_dispersion_imag
_atom_type_scat_source
C C 0.0033 0.0016 'International Tables Vol C Tables 4.2.6.8 and 6.1.1.4'
H H 0.0000 0.0000 'International Tables Vol C Tables 4.2.6.8 and 6.1.1.4'
O O 0.0106 0.0060 'International Tables Vol C Tables 4.2.6.8 and 6.1.1.4'
F F 0.0171 0.0103 'International Tables Vol C Tables 4.2.6.8 and 6.1.1.4'
S S 0.1246 0.1234 'International Tables Vol C Tables 4.2.6.8 and 6.1.1.4'
Cu Cu 0.3201 1.2651 'International Tables Vol C Tables 4.2.6.8 and 6.1.1.4'

loop_
_geom_angle_atom_site_label_1
_geom_angle_atom_site_label_2
_geom_angle_atom_site_label_3
_geom_angle
_geom_angle_site_symmetry_1
_geom_angle_site_symmetry_3
C2 C1 Cu1 175.6(6) . .
C2 C1 Cu9 87.1(4) . .
Cu1 C1 Cu9 89.0(2) . .
C1 C2 C3 167.0(6) . .
C1 C2 Cu9 60.1(4) . .
C3 C2 Cu9 132.9(4) . .
C2 C3 C5 108.1(5) . .
C2 C3 C6A 110.3(9) . .
C5 C3 C6A 117.7(14) . .
C2 C3 C4 109.1(6) . .
C5 C3 C4 110.4(7) . .
C6A C3 C4 101.0(14) . .
C2 C3 C6B 109.6(11) . .
C5 C3 C6B 97.1(15) . .
C6A C3 C6B 23.7(10) . .
C4 C3 C6B 121.5(15) . .
C8 C7 Cu6 138.9(5) . .
C8 C7 Cu7 141.7(4) . .
Cu6 C7 Cu7 79.5(2) . .
C8 C7 Cu1 72.9(3) . .
Cu6 C7 Cu1 137.1(3) . .
Cu7 C7 Cu1 76.02(18) . .
C7 C8 C9 164.3(6) . .
C7 C8 Cu1 73.0(4) . .
C9 C8 Cu1 122.7(4) . .
C8 C9 C12 111.3(5) . .
C8 C9 C11 106.7(5) . .
C12 C9 C11 109.4(6) . .
C8 C9 C10 108.5(5) . .
C12 C9 C10 110.0(6) . .
C11 C9 C10 110.9(6) . .
C14 C13 Cu7 163.9(5) . .
C14 C13 Cu2 96.3(4) . .
Cu7 C13 Cu2 81.2(2) . .
C14 C13 Cu5 118.4(4) . .
Cu7 C13 Cu5 77.69(19) . .
Cu2 C13 Cu5 91.1(2) . .
C14 C13 Cu1 99.5(4) . .
Cu7 C13 Cu1 74.06(18) . .
Cu2 C13 Cu1 141.8(3) . .
Cu5 C13 Cu1 111.0(2) . .
C13 C14 C15 173.3(6) . .
C13 C14 Cu2 55.1(3) . .
C15 C14 Cu2 128.9(5) . .
C14 C15 C18 110.4(6) . .
C14 C15 C16 108.2(5) . .
C18 C15 C16 111.1(7) . .
C14 C15 C17 107.7(6) . .
C18 C15 C17 108.6(6) . .
C16 C15 C17 110.7(6) . .
C20 C19 Cu8 140.0(5) . .
C20 C19 Cu2 142.0(5) . .
Cu8 C19 Cu2 77.9(2) . .
C20 C19 Cu3 76.4(4) . .
Cu8 C19 Cu3 129.2(3) . .
Cu2 C19 Cu3 78.6(2) . .
C19 C20 C21 164.9(6) . .
C19 C20 Cu3 69.9(4) . .
C21 C20 Cu3 125.1(4) . .
C20 C21 C24 107.3(6) . .
C20 C21 C22 108.7(6) . .
C24 C21 C22 111.8(7) . .
C20 C21 C23 110.0(6) . .
C24 C21 C23 110.4(7) . .
C22 C21 C23 108.6(7) . .
C26 C25 Cu3 174.8(6) . 3_667
C26 C25 Cu4 92.1(5) . .
Cu3 C25 Cu4 93.1(3) 3_667 .
C25 C26 C27 168.9(7) . .
C25 C26 Cu4 57.1(4) . .
C27 C26 Cu4 134.0(4) . .
C28B C27 C26 112.8(18) . .
C28B C27 C29A 53.7(18) . .
C26 C27 C29A 108.5(7) . .
C28B C27 C30A 136.6(19) . .
C26 C27 C30A 110.5(6) . .
C29A C27 C30A 110.0(8) . .
C28B C27 C28A 56.9(17) . .
C26 C27 C28A 108.6(6) . .
C29A C27 C28A 109.3(9) . .
C30A C27 C28A 110.0(8) . .
C28B C27 C29B 112(2) . .
C26 C27 C29B 108.1(19) . .
C29A C27 C29B 63.4(17) . .
C30A C27 C29B 50.3(18) . .
C28A C27 C29B 143(2) . .
C28B C27 C30B 110.5(19) . .
C26 C27 C30B 106.5(14) . .
C29A C27 C30B 145.0(15) . .
C30A C27 C30B 57.1(14) . .
C28A C27 C30B 57.3(15) . .
C29B C27 C30B 106.3(19) . .
C32 C31 Cu4 147.8(5) . .
C32 C31 Cu9 78.3(4) . .
Cu4 C31 Cu9 87.5(2) . .
C32 C31 Cu5 127.2(5) . .
Cu4 C31 Cu5 84.3(2) . .
Cu9 C31 Cu5 106.0(3) . .
C31 C32 C33 165.3(6) . .
C31 C32 Cu9 66.9(4) . .
C33 C32 Cu9 127.7(4) . .
C34B C33 C32 109.4(9) . .
C34B C33 C35A 71.7(12) . .
C32 C33 C35A 109.1(8) . .
C34B C33 C36B 115.7(14) . .
C32 C33 C36B 111.5(10) . .
C35A C33 C36B 132.2(12) . .
C34B C33 C34A 43.7(10) . .
C32 C33 C34A 109.9(7) . .
C35A C33 C34A 112.1(10) . .
C36B C33 C34A 76.4(12) . .
C34B C33 C36A 138.3(11) . .
C32 C33 C36A 109.1(8) . .
C35A C33 C36A 109.7(10) . .
C36B C33 C36A 32.2(10) . .
C34A C33 C36A 107.0(10) . .
C34B C33 C35B 108.1(14) . .
C32 C33 C35B 105.6(9) . .
C35A C33 C35B 37.7(10) . .
C36B C33 C35B 106.0(14) . .
C34A C33 C35B 140.6(11) . .
C36A C33 C35B 76.1(12) . .
C38 C37 Cu5 156.7(5) . .
C38 C37 Cu8 109.6(4) . .
Cu5 C37 Cu8 86.0(2) . .
C38 C37 Cu6 119.5(5) . 3_667
Cu5 C37 Cu6 78.6(2) . 3_667
Cu8 C37 Cu6 83.0(2) . 3_667
C37 C38 C39 176.3(6) . .
C38 C39 C40 108.5(5) . .
C38 C39 C41 109.8(5) . .
C40 C39 C41 110.8(6) . .
C38 C39 C42 108.3(5) . .
C40 C39 C42 110.8(6) . .
C41 C39 C42 108.7(6) . .
C44 C43 Cu7 167.3(5) . .
C44 C43 Cu2 108.7(4) . 3_667
Cu7 C43 Cu2 84.0(2) . 3_667
C44 C43 Cu6 84.1(4) . 3_667
Cu7 C43 Cu6 90.4(2) . 3_667
Cu2 C43 Cu6 117.2(2) 3_667 3_667
C43 C44 C45 175.2(6) . .
C43 C44 Cu6 66.4(4) . 3_667
C45 C44 Cu6 118.3(4) . 3_667
C44 C45 C46 108.1(5) . .
C44 C45 C47 109.5(5) . .
C46 C45 C47 111.4(7) . .
C44 C45 C48 108.4(5) . .
C46 C45 C48 109.8(6) . .
C47 C45 C48 109.6(6) . .
F2 C49 F3 108.0(8) . .
F2 C49 F1 107.4(7) . .
F3 C49 F1 107.6(8) . .
F2 C49 S1 111.3(6) . .
F3 C49 S1 111.1(6) . .
F1 C49 S1 111.2(7) . .
C1 Cu1 C8 115.3(2) . .
C1 Cu1 C7 149.1(2) . .
C8 Cu1 C7 34.2(2) . .
C1 Cu1 C13 116.6(2) . .
C8 Cu1 C13 128.1(2) . .
C7 Cu1 C13 94.2(2) . .
C1 Cu1 Cu7 149.87(18) . .
C8 Cu1 Cu7 83.47(16) . .
C7 Cu1 Cu7 51.26(16) . .
C13 Cu1 Cu7 50.64(14) . .
C1 Cu1 Cu9 46.25(18) . .
C8 Cu1 Cu9 136.54(16) . .
C7 Cu1 Cu9 142.96(16) . .
C13 Cu1 Cu9 83.82(14) . .
Cu7 Cu1 Cu9 103.77(3) . .
C19 Cu2 C13 131.6(2) . .
C19 Cu2 C43 117.3(2) . 3_667
C13 Cu2 C43 108.4(2) . 3_667
C19 Cu2 Cu8 50.76(17) . .
C13 Cu2 Cu8 92.64(15) . .
C43 Cu2 Cu8 153.54(16) 3_667 .
C19 Cu2 C14 108.8(2) . .
C13 Cu2 C14 28.5(2) . .
C43 Cu2 C14 118.8(2) 3_667 .
Cu8 Cu2 C14 87.34(14) . .
C19 Cu2 Cu3 51.76(16) . .
C13 Cu2 Cu3 175.18(15) . .
C43 Cu2 Cu3 67.39(16) 3_667 .
Cu8 Cu2 Cu3 92.09(4) . .
C14 Cu2 Cu3 151.06(14) . .
C19 Cu2 Cu7 159.73(17) . .
C13 Cu2 Cu7 48.76(15) . .
C43 Cu2 Cu7 73.85(16) 3_667 .
Cu8 Cu2 Cu7 111.48(3) . .
C14 Cu2 Cu7 76.45(14) . .
Cu3 Cu2 Cu7 129.81(4) . .
C19 Cu2 Cu7 109.97(17) . 3_667
C13 Cu2 Cu7 113.41(15) . 3_667
C43 Cu2 Cu7 45.03(15) 3_667 3_667
Cu8 Cu2 Cu7 112.14(3) . 3_667
C14 Cu2 Cu7 140.55(15) . 3_667
Cu3 Cu2 Cu7 65.48(3) . 3_667
Cu7 Cu2 Cu7 64.66(3) . 3_667
C19 Cu2 Cu6 93.93(17) . 3_667
C13 Cu2 Cu6 93.03(15) . 3_667
C43 Cu2 Cu6 100.38(15) 3_667 3_667
Cu8 Cu2 Cu6 61.58(3) . 3_667
C14 Cu2 Cu6 114.69(13) . 3_667
Cu3 Cu2 Cu6 90.04(3) . 3_667
Cu7 Cu2 Cu6 66.61(3) . 3_667
Cu7 Cu2 Cu6 55.86(2) 3_667 3_667
C19 Cu2 Cu5 109.86(17) . .
C13 Cu2 Cu5 44.74(15) . .
C43 Cu2 Cu5 127.00(16) 3_667 .
Cu8 Cu2 Cu5 59.18(3) . .
C14 Cu2 Cu5 62.43(13) . .
Cu3 Cu2 Cu5 139.47(4) . .
Cu7 Cu2 Cu5 54.26(2) . .
Cu7 Cu2 Cu5 97.46(3) 3_667 .
Cu6 Cu2 Cu5 52.27(2) 3_667 .
C25 Cu3 C19 152.3(3) 3_667 .
C25 Cu3 C20 118.6(2) 3_667 .
C19 Cu3 C20 33.7(2) . .
C25 Cu3 Cu2 150.8(2) 3_667 .
C19 Cu3 Cu2 49.65(16) . .
C20 Cu3 Cu2 80.30(17) . .
C25 Cu3 Cu4 44.53(19) 3_667 3_667
C19 Cu3 Cu4 158.97(17) . 3_667
C20 Cu3 Cu4 156.93(17) . 3_667
Cu2 Cu3 Cu4 109.89(4) . 3_667
C25 Cu3 Cu7 104.58(19) 3_667 3_667
C19 Cu3 Cu7 103.13(16) . 3_667
C20 Cu3 Cu7 136.81(17) . 3_667
Cu2 Cu3 Cu7 59.88(3) . 3_667
Cu4 Cu3 Cu7 62.43(3) 3_667 3_667
C31 Cu4 C25 155.0(2) . .
C31 Cu4 C26 124.5(2) . .
C25 Cu4 C26 30.9(2) . .
C31 Cu4 Cu5 49.76(17) . .
C25 Cu4 Cu5 154.51(19) . .
C26 Cu4 Cu5 174.01(15) . .
C31 Cu4 Cu9 47.71(17) . .
C25 Cu4 Cu9 117.91(19) . .
C26 Cu4 Cu9 100.71(15) . .
Cu5 Cu4 Cu9 74.02(3) . .
C31 Cu4 Cu3 161.14(17) . 3_667
C25 Cu4 Cu3 42.38(18) . 3_667
C26 Cu4 Cu3 73.23(15) . 3_667
Cu5 Cu4 Cu3 112.21(4) . 3_667
Cu9 Cu4 Cu3 128.72(4) . 3_667
C31 Cu4 Cu7 101.38(17) . .
C25 Cu4 Cu7 99.96(19) . .
C26 Cu4 Cu7 128.88(15) . .
Cu5 Cu4 Cu7 55.29(2) . .
Cu9 Cu4 Cu7 94.01(3) . .
Cu3 Cu4 Cu7 59.77(3) 3_667 .
C37 Cu5 C31 115.7(2) . .
C37 Cu5 C13 131.8(2) . .
C31 Cu5 C13 109.1(2) . .
C37 Cu5 Cu6 51.97(16) . 3_667
C31 Cu5 Cu6 142.88(16) . 3_667
C13 Cu5 Cu6 99.47(15) . 3_667
C37 Cu5 Cu7 123.28(16) . .
C31 Cu5 Cu7 109.69(17) . .
C13 Cu5 Cu7 50.13(15) . .
Cu6 Cu5 Cu7 71.32(3) 3_667 .
C37 Cu5 Cu4 128.46(17) . .
C31 Cu5 Cu4 45.92(17) . .
C13 Cu5 Cu4 95.38(15) . .
Cu6 Cu5 Cu4 109.54(3) 3_667 .
Cu7 Cu5 Cu4 67.85(3) . .
C37 Cu5 Cu8 48.00(16) . .
C31 Cu5 Cu8 141.96(17) . .
C13 Cu5 Cu8 85.48(15) . .
Cu6 Cu5 Cu8 61.53(3) 3_667 .
Cu7 Cu5 Cu8 106.49(3) . .
Cu4 Cu5 Cu8 171.00(4) . .
C37 Cu5 Cu2 89.72(16) . .
C31 Cu5 Cu2 153.24(16) . .
C13 Cu5 Cu2 44.19(15) . .
Cu6 Cu5 Cu2 59.66(2) 3_667 .
Cu7 Cu5 Cu2 56.93(2) . .
Cu4 Cu5 Cu2 124.42(3) . .
Cu8 Cu5 Cu2 51.35(2) . .
C7 Cu6 C37 135.2(2) . 3_667
C7 Cu6 C43 113.9(2) . 3_667
C37 Cu6 C43 110.4(2) 3_667 3_667
C7 Cu6 C44 112.4(2) . 3_667
C37 Cu6 C44 102.8(2) 3_667 3_667
C43 Cu6 C44 29.49(19) 3_667 3_667
C7 Cu6 Cu5 156.22(17) . 3_667
C37 Cu6 Cu5 49.46(16) 3_667 3_667
C43 Cu6 Cu5 71.69(14) 3_667 3_667
C44 Cu6 Cu5 84.05(13) 3_667 3_667
C7 Cu6 Cu7 51.27(16) . .
C37 Cu6 Cu7 155.10(16) 3_667 .
C43 Cu6 Cu7 73.68(14) 3_667 .
C44 Cu6 Cu7 91.91(13) 3_667 .
Cu5 Cu6 Cu7 113.80(3) 3_667 .
C7 Cu6 Cu8 102.30(16) . 3_667
C37 Cu6 Cu8 48.39(16) 3_667 3_667
C43 Cu6 Cu8 131.50(14) 3_667 3_667
C44 Cu6 Cu8 145.32(13) 3_667 3_667
Cu5 Cu6 Cu8 62.74(3) 3_667 3_667
Cu7 Cu6 Cu8 109.75(3) . 3_667
C7 Cu6 Cu2 88.22(16) . 3_667
C37 Cu6 Cu2 94.29(16) 3_667 3_667
C43 Cu6 Cu2 94.85(14) 3_667 3_667
C44 Cu6 Cu2 124.27(14) 3_667 3_667
Cu5 Cu6 Cu2 68.08(3) 3_667 3_667
Cu7 Cu6 Cu2 60.82(2) . 3_667
Cu8 Cu6 Cu2 53.97(2) 3_667 3_667
C7 Cu6 Cu7 113.06(17) . 3_667
C37 Cu6 Cu7 104.63(16) 3_667 3_667
C43 Cu6 Cu7 40.06(14) 3_667 3_667
C44 Cu6 Cu7 69.16(14) 3_667 3_667
Cu5 Cu6 Cu7 55.18(2) 3_667 3_667
Cu7 Cu6 Cu7 61.84(3) . 3_667
Cu8 Cu6 Cu7 96.95(3) 3_667 3_667
Cu2 Cu6 Cu7 55.20(2) 3_667 3_667
C43 Cu7 C7 129.1(2) . .
C43 Cu7 C13 127.3(2) . .
C7 Cu7 C13 99.5(2) . .
C43 Cu7 Cu1 138.57(17) . .
C7 Cu7 Cu1 52.72(15) . .
C13 Cu7 Cu1 55.30(15) . .
C43 Cu7 Cu6 113.64(16) . .
C7 Cu7 Cu6 49.27(15) . .
C13 Cu7 Cu6 113.52(15) . .
Cu1 Cu7 Cu6 95.49(3) . .
C43 Cu7 Cu5 75.91(16) . .
C7 Cu7 Cu5 138.85(15) . .
C13 Cu7 Cu5 52.19(15) . .
Cu1 Cu7 Cu5 86.55(3) . .
Cu6 Cu7 Cu5 160.01(4) . .
C43 Cu7 Cu2 107.24(17) . .
C7 Cu7 Cu2 119.04(16) . .
C13 Cu7 Cu2 50.03(15) . .
Cu1 Cu7 Cu2 100.55(3) . .
Cu6 Cu7 Cu2 91.31(3) . .
Cu5 Cu7 Cu2 68.80(3) . .
C43 Cu7 Cu2 50.97(16) . 3_667
C7 Cu7 Cu2 88.83(15) . 3_667
C13 Cu7 Cu2 165.35(16) . 3_667
Cu1 Cu7 Cu2 137.56(4) . 3_667
Cu6 Cu7 Cu2 63.32(3) . 3_667
Cu5 Cu7 Cu2 126.23(3) . 3_667
Cu2 Cu7 Cu2 115.34(3) . 3_667
C43 Cu7 Cu3 62.98(17) . 3_667
C7 Cu7 Cu3 68.44(16) . 3_667
C13 Cu7 Cu3 139.78(15) . 3_667
Cu1 Cu7 Cu3 90.70(3) . 3_667
Cu6 Cu7 Cu3 88.07(3) . 3_667
Cu5 Cu7 Cu3 111.83(3) . 3_667
Cu2 Cu7 Cu3 168.74(4) . 3_667
Cu2 Cu7 Cu3 54.64(2) 3_667 3_667
C43 Cu7 Cu7 71.54(17) . 3_667
C7 Cu7 Cu7 115.60(15) . 3_667
C13 Cu7 Cu7 108.21(16) . 3_667
Cu1 Cu7 Cu7 149.77(4) . 3_667
Cu6 Cu7 Cu7 66.37(3) . 3_667
Cu5 Cu7 Cu7 102.68(4) . 3_667
Cu2 Cu7 Cu7 58.18(3) . 3_667
Cu2 Cu7 Cu7 57.17(3) 3_667 3_667
Cu3 Cu7 Cu7 111.58(4) 3_667 3_667
C43 Cu7 Cu4 67.00(17) . .
C7 Cu7 Cu4 99.30(15) . .
C13 Cu7 Cu4 88.69(15) . .
Cu1 Cu7 Cu4 71.93(3) . .
Cu6 Cu7 Cu4 142.45(3) . .
Cu5 Cu7 Cu4 56.86(2) . .
Cu2 Cu7 Cu4 125.30(3) . .
Cu2 Cu7 Cu4 101.94(3) 3_667 .
Cu3 Cu7 Cu4 57.80(3) 3_667 .
Cu7 Cu7 Cu4 137.03(4) 3_667 .
C43 Cu7 Cu6 49.56(17) . 3_667
C7 Cu7 Cu6 167.26(15) . 3_667
C13 Cu7 Cu6 87.62(15) . 3_667
Cu1 Cu7 Cu6 138.54(3) . 3_667
Cu6 Cu7 Cu6 118.16(3) . 3_667
Cu5 Cu7 Cu6 53.50(2) . 3_667
Cu2 Cu7 Cu6 58.19(2) . 3_667
Cu2 Cu7 Cu6 82.14(3) 3_667 3_667
Cu3 Cu7 Cu6 112.51(3) 3_667 3_667
Cu7 Cu7 Cu6 51.79(2) 3_667 3_667
Cu4 Cu7 Cu6 91.38(3) . 3_667
C19 Cu8 O1W 108.50(18) . .
C19 Cu8 C37 145.1(2) . .
O1W Cu8 C37 105.81(17) . .
C19 Cu8 Cu2 51.37(17) . .
O1W Cu8 Cu2 139.54(9) . .
C37 Cu8 Cu2 103.62(16) . .
C19 Cu8 Cu6 96.50(16) . 3_667
O1W Cu8 Cu6 153.42(8) . 3_667
C37 Cu8 Cu6 48.59(15) . 3_667
Cu2 Cu8 Cu6 64.45(3) . 3_667
C19 Cu8 Cu5 120.74(17) . .
O1W Cu8 Cu5 114.72(9) . .
C37 Cu8 Cu5 45.97(16) . .
Cu2 Cu8 Cu5 69.47(3) . .
Cu6 Cu8 Cu5 55.73(2) 3_667 .
C1 Cu9 C31 147.7(2) . .
C1 Cu9 C32 171.6(2) . .
C31 Cu9 C32 34.7(2) . .
C1 Cu9 C2 32.9(2) . .
C31 Cu9 C2 175.0(2) . .
C32 Cu9 C2 146.1(2) . .
C1 Cu9 Cu1 44.72(17) . .
C31 Cu9 Cu1 103.11(16) . .
C32 Cu9 Cu1 135.09(16) . .
C2 Cu9 Cu1 77.56(15) . .
C1 Cu9 Cu4 109.11(17) . .
C31 Cu9 Cu4 44.77(17) . .
C32 Cu9 Cu4 76.52(16) . .
C2 Cu9 Cu4 131.79(15) . .
Cu1 Cu9 Cu4 73.11(3) . .
O1 S1 O2 115.8(4) . .
O1 S1 O3 114.1(3) . .
O2 S1 O3 114.8(3) . .
O1 S1 C49 103.0(4) . .
O2 S1 C49 103.4(4) . .
O3 S1 C49 103.3(3) . .

loop_
_geom_bond_atom_site_label_1
_geom_bond_atom_site_label_2
_geom_bond_distance
_geom_bond_site_symmetry_2
C1 C2 1.229(8) .
C1 Cu1 1.912(6) .
C1 Cu9 1.963(6) .
C2 C3 1.482(8) .
C2 Cu9 2.262(6) .
C3 C5 1.499(11) .
C3 C6A 1.52(2) .
C3 C4 1.530(11) .
C3 C6B 1.56(3) .
C7 C8 1.227(8) .
C7 Cu6 1.991(5) .
C7 Cu7 2.049(6) .
C7 Cu1 2.090(5) .
C8 C9 1.493(8) .
C8 Cu1 2.089(5) .
C9 C12 1.523(9) .
C9 C11 1.532(9) .
C9 C10 1.532(9) .
C13 C14 1.216(8) .
C13 Cu7 2.050(5) .
C13 Cu2 2.090(5) .
C13 Cu5 2.110(5) .
C13 Cu1 2.180(5) .
C14 C15 1.486(8) .
C14 Cu2 2.531(6) .
C15 C18 1.509(11) .
C15 C16 1.533(9) .
C15 C17 1.537(10) .
C19 C20 1.215(8) .
C19 Cu8 1.980(6) .
C19 Cu2 1.997(6) .
C19 Cu3 2.058(6) .
C20 C21 1.503(9) .
C20 Cu3 2.130(6) .
C21 C24 1.515(10) .
C21 C22 1.522(10) .
C21 C23 1.528(11) .
C25 C26 1.205(8) .
C25 Cu3 1.895(6) 3_667
C25 Cu4 1.971(6) .
C26 C27 1.488(9) .
C26 Cu4 2.348(6) .
C27 C28B 1.46(3) .
C27 C29A 1.522(13) .
C27 C30A 1.525(11) .
C27 C28A 1.527(12) .
C27 C29B 1.53(3) .
C27 C30B 1.59(3) .
C31 C32 1.247(8) .
C31 Cu4 1.919(6) .
C31 Cu9 2.016(6) .
C31 Cu5 2.039(6) .
C32 C33 1.482(8) .
C32 Cu9 2.146(6) .
C33 C34B 1.46(2) .
C33 C35A 1.506(16) .
C33 C36B 1.52(3) .
C33 C34A 1.526(16) .
C33 C36A 1.544(17) .
C33 C35B 1.59(2) .
C37 C38 1.215(8) .
C37 Cu5 1.981(6) .
C37 Cu8 2.048(6) .
C37 Cu6 2.054(5) 3_667
C38 C39 1.482(8) .
C39 C40 1.530(9) .
C39 C41 1.531(10) .
C39 C42 1.552(10) .
C43 C44 1.232(8) .
C43 Cu7 1.938(6) .
C43 Cu2 2.128(6) 3_667
C43 Cu6 2.292(6) 3_667
C44 C45 1.477(8) .
C44 Cu6 2.489(6) 3_667
C45 C46 1.515(10) .
C45 C47 1.528(10) .
C45 C48 1.533(9) .
C49 F2 1.324(9) .
C49 F3 1.333(10) .
C49 F1 1.339(11) .
C49 S1 1.812(9) .
C50 O4 1.389(9) .
C51 O5 1.396(11) .
Cu1 Cu7 2.5493(9) .
Cu1 Cu9 2.7166(10) .
Cu2 C43 2.128(6) 3_667
Cu2 Cu8 2.4996(10) .
Cu2 Cu3 2.5689(11) .
Cu2 Cu7 2.6943(10) .
Cu2 Cu7 2.7245(9) 3_667
Cu2 Cu6 2.7885(10) 3_667
Cu2 Cu5 2.9975(10) .
Cu3 C25 1.895(6) 3_667
Cu3 Cu4 2.8068(11) 3_667
Cu3 Cu7 2.8660(11) 3_667
Cu4 Cu5 2.6583(10) .
Cu4 Cu9 2.7226(10) .
Cu4 Cu3 2.8068(11) 3_667
Cu4 Cu7 2.9403(10) .
Cu5 Cu6 2.5555(9) 3_667
Cu5 Cu7 2.6097(9) .
Cu5 Cu8 2.7489(10) .
Cu6 C37 2.054(5) 3_667
Cu6 C43 2.292(6) 3_667
Cu6 C44 2.489(6) 3_667
Cu6 Cu5 2.5555(9) 3_667
Cu6 Cu7 2.5829(9) .
Cu6 Cu8 2.7182(10) 3_667
Cu6 Cu2 2.7885(10) 3_667
Cu6 Cu7 3.0115(10) 3_667
Cu7 Cu2 2.7245(9) 3_667
Cu7 Cu3 2.8660(11) 3_667
Cu7 Cu7 2.8979(13) 3_667
Cu7 Cu6 3.0115(10) 3_667
Cu8 O1W 2.047(3) .
Cu8 Cu6 2.7182(10) 3_667
O1 S1 1.425(5) .
O2 S1 1.426(6) .
O3 S1 1.444(3) .
